data_7700787
loop_
_publ_author_name
'Gazis, Theodore A.'
'Dasgupta, Ayan'
'Hill, Michael S.'
'Rawson, Jeremy M.'
'Wirth, Thomas'
'Melen, Rebecca L.'

_publ_section_title
;
 Reactions of hydrazones and hydrazides with Lewis acidic boranes.
;
_journal_issue 33
_journal_name_full 'Dalton transactions (Cambridge, England : 2003)'
_journal_page_first 12391
_journal_page_last 12395
_journal_paper_doi 10.1039/c9dt01359h
_journal_volume 48
_journal_year 2019
_chemical_formula_moiety 'C19 H7 B F10 N2 O'
_chemical_formula_sum 'C19 H7 B F10 N2 O'
_chemical_formula_weight 480.08
_space_group_crystal_system triclinic
_space_group_IT_number 2
_space_group_name_Hall '-P 1'
_space_group_name_H-M_alt 'P -1'
_symmetry_space_group_name_Hall '-P 1'
_symmetry_space_group_name_H-M 'P -1'
_atom_sites_solution_hydrogens mixed
_atom_sites_solution_primary intrinsic
_atom_sites_solution_secondary difmap
_audit_creation_method SHELXL-2017/1
_audit_update_record
;
2019-02-14 deposited with the CCDC.    2019-06-20 downloaded from the CCDC.
;
_cell_angle_alpha 73.338(4)
_cell_angle_beta 89.047(3)
_cell_angle_gamma 75.159(4)
_cell_formula_units_Z 4
_cell_length_a 11.8326(5)
_cell_length_b 12.0001(7)
_cell_length_c 13.9711(6)
_cell_measurement_reflns_used 5684
_cell_measurement_temperature 100(2)
_cell_measurement_theta_max 29.215
_cell_measurement_theta_min 3.514
_cell_volume 1833.64(16)
_computing_cell_refinement 'CrysAlisPro 1.171.39.45b (Rigaku OD, 2018)'
_computing_data_collection 'CrysAlisPro 1.171.39.45b (Rigaku OD, 2018)'
_computing_data_reduction 'CrysAlisPro 1.171.39.45b (Rigaku OD, 2018)'
_computing_structure_refinement 'SHELXL-2017/1 (Sheldrick, 2017)'
_computing_structure_solution SHELXT
_diffrn_ambient_temperature 150(2)
_diffrn_measured_fraction_theta_full 0.997
_diffrn_measured_fraction_theta_max 0.816
_diffrn_measurement_device_type 'Supernova Dual, Atlas'
_diffrn_measurement_method 'omega scans'
_diffrn_radiation_type MoK\a
_diffrn_radiation_wavelength 0.71073
_diffrn_reflns_av_R_equivalents 0.0306
_diffrn_reflns_av_unetI/netI 0.0501
_diffrn_reflns_Laue_measured_fraction_full 0.997
_diffrn_reflns_Laue_measured_fraction_max 0.816
_diffrn_reflns_limit_h_max 16
_diffrn_reflns_limit_h_min -12
_diffrn_reflns_limit_k_max 16
_diffrn_reflns_limit_k_min -13
_diffrn_reflns_limit_l_max 17
_diffrn_reflns_limit_l_min -18
_diffrn_reflns_number 15395
_diffrn_reflns_point_group_measured_fraction_full 0.997
_diffrn_reflns_point_group_measured_fraction_max 0.816
_diffrn_reflns_theta_full 25.242
_diffrn_reflns_theta_max 29.892
_diffrn_reflns_theta_min 3.396
_diffrn_source 'Supernova Mo Xray source'
_exptl_absorpt_coefficient_mu 0.178
_exptl_absorpt_correction_T_max 1.000
_exptl_absorpt_correction_T_min 0.421
_exptl_absorpt_correction_type gaussian
_exptl_absorpt_process_details
;
CrysAlisPro 1.171.39.45b (Rigaku Oxford Diffraction, 2018)
Numerical absorption correction based on gaussian integration over
            a multifaceted crystal model
Empirical absorption correction using spherical harmonics,
 implemented in SCALE3 ABSPACK scaling algorithm.
;
_exptl_crystal_colour pink
_exptl_crystal_density_diffrn 1.739
_exptl_crystal_description block
_exptl_crystal_F_000 952
_exptl_crystal_size_max 0.453
_exptl_crystal_size_mid 0.332
_exptl_crystal_size_min 0.217
_refine_diff_density_max 0.353
_refine_diff_density_min -0.379
_refine_diff_density_rms 0.087
_refine_ls_extinction_method none
_refine_ls_goodness_of_fit_ref 1.043
_refine_ls_hydrogen_treatment mixed
_refine_ls_matrix_type full
_refine_ls_number_parameters 607
_refine_ls_number_reflns 8650
_refine_ls_number_restraints 0
_refine_ls_restrained_S_all 1.043
_refine_ls_R_factor_all 0.0717
_refine_ls_R_factor_gt 0.0517
_refine_ls_shift/su_max 0.001
_refine_ls_shift/su_mean 0.000
_refine_ls_structure_factor_coef Fsqd
_refine_ls_weighting_details 'w=1/[\s^2^(Fo^2^)+(0.0773P)^2^+0.0964P] where P=(Fo^2^+2Fc^2^)/3'
_refine_ls_weighting_scheme calc
_refine_ls_wR_factor_gt 0.1282
_refine_ls_wR_factor_ref 0.1473
_reflns_Friedel_coverage 0.000
_reflns_number_gt 6398
_reflns_number_total 8650
_reflns_threshold_expression 'I > 2\s(I)'
_cod_data_source_file c9dt01359h2.cif
_cod_data_source_block RM1904
_cod_depositor_comments 'Adding full bibliography for 7700782--7700789.cif.'
_cod_database_code 7700787
_shelx_shelxl_version_number 2017/1
_shelx_space_group_comment
;
The symmetry employed for this shelxl refinement is uniquely defined
by the following loop, which should always be used as a source of
symmetry information in preference to the above space-group names.
They are only intended as comments.
;

loop_
_space_group_symop_operation_xyz
'x, y, z'
'-x, -y, -z'

loop_
_atom_site_label
_atom_site_type_symbol
_atom_site_fract_x
_atom_site_fract_y
_atom_site_fract_z
_atom_site_U_iso_or_equiv
_atom_site_adp_type
_atom_site_occupancy
_atom_site_site_symmetry_order
_atom_site_calc_flag
_atom_site_refinement_flags_posn
_atom_site_refinement_flags_adp
F20 F 0.60576(10) 0.53017(10) 0.47156(8) 0.0357(3) Uani 1 1 d . .
F16 F 0.68775(11) 0.90319(11) 0.31945(9) 0.0426(3) Uani 1 1 d . .
F19 F 0.52995(11) 0.60646(12) 0.63146(9) 0.0420(3) Uani 1 1 d . .
O2 O 0.70264(11) 0.75019(13) 0.20214(9) 0.0296(3) Uani 1 1 d . .
N4 N 0.59658(14) 0.60633(16) 0.26000(11) 0.0255(3) Uani 1 1 d . .
H4A H 0.5304(19) 0.616(2) 0.2897(16) 0.031 Uiso 1 1 d . U
H4B H 0.6137(18) 0.524(2) 0.2668(16) 0.031 Uiso 1 1 d . U
F17 F 0.62579(11) 0.97176(11) 0.48233(10) 0.0463(3) Uani 1 1 d . .
F11 F 0.90744(10) 0.71364(12) 0.33082(10) 0.0452(3) Uani 1 1 d . .
F15 F 0.75293(10) 0.38420(11) 0.34139(10) 0.0421(3) Uani 1 1 d . .
F12 F 1.11924(10) 0.55970(15) 0.39245(11) 0.0525(4) Uani 1 1 d . .
F18 F 0.54521(11) 0.82565(13) 0.63916(9) 0.0470(3) Uani 1 1 d . .
C38 C 0.64772(15) 0.71421(17) 0.38806(13) 0.0248(4) Uani 1 1 d . .
F13 F 1.14852(10) 0.31987(15) 0.42819(11) 0.0578(4) Uani 1 1 d . .
F14 F 0.96324(12) 0.23434(13) 0.40218(12) 0.0569(4) Uani 1 1 d . .
N3 N 0.56861(13) 0.66995(15) 0.15316(11) 0.0277(3) Uani 1 1 d . .
C26 C 0.63152(15) 0.74587(17) 0.13181(13) 0.0261(4) Uani 1 1 d . .
C32 C 0.81984(15) 0.55707(18) 0.33199(13) 0.0258(4) Uani 1 1 d . .
C37 C 0.60814(16) 0.64244(17) 0.47140(14) 0.0269(4) Uani 1 1 d . .
C33 C 0.64999(16) 0.82622(18) 0.39463(14) 0.0291(4) Uani 1 1 d . .
C36 C 0.57126(16) 0.67879(19) 0.55396(14) 0.0301(4) Uani 1 1 d . .
C27 C 0.91858(16) 0.59554(19) 0.34664(14) 0.0305(4) Uani 1 1 d . .
C35 C 0.57690(17) 0.79046(19) 0.55785(15) 0.0322(4) Uani 1 1 d . .
C31 C 0.84117(16) 0.43335(19) 0.35331(14) 0.0303(4) Uani 1 1 d . .
C25 C 0.62788(16) 0.82959(19) 0.03115(14) 0.0305(4) Uani 1 1 d . .
C34 C 0.61704(16) 0.86445(18) 0.47786(15) 0.0317(4) Uani 1 1 d . .
B2 B 0.69471(18) 0.6583(2) 0.29729(15) 0.0255(4) Uani 1 1 d . .
C28 C 1.02753(16) 0.5181(2) 0.37887(15) 0.0363(5) Uani 1 1 d . .
C30 C 0.94861(18) 0.35301(19) 0.38577(16) 0.0357(5) Uani 1 1 d . .
C29 C 1.04277(17) 0.3961(2) 0.39812(15) 0.0382(5) Uani 1 1 d . .
C20 C 0.7051(2) 0.9017(2) 0.00922(16) 0.0429(5) Uani 1 1 d . .
H20 H 0.760585 0.897258 0.059416 0.051 Uiso 1 1 calc R U
C24 C 0.5469(2) 0.8381(3) -0.04337(17) 0.0501(6) Uani 1 1 d . .
H24 H 0.493345 0.789412 -0.029286 0.060 Uiso 1 1 calc R U
C23 C 0.5441(2) 0.9171(3) -0.13769(18) 0.0608(8) Uani 1 1 d . .
H23 H 0.488550 0.922279 -0.188193 0.073 Uiso 1 1 calc R U
C22 C 0.6205(2) 0.9878(2) -0.15896(17) 0.0515(6) Uani 1 1 d . .
H22 H 0.618063 1.042066 -0.223983 0.062 Uiso 1 1 calc R U
C21 C 0.7013(2) 0.9800(3) -0.08576(17) 0.0540(7) Uani 1 1 d . .
H21 H 0.754691 1.028864 -0.100681 0.065 Uiso 1 1 calc R U
F1 F 0.62644(10) 0.47556(11) -0.00431(8) 0.0360(3) Uani 1 1 d . .
F2 F 0.58311(10) 0.38725(12) 0.18883(9) 0.0403(3) Uani 1 1 d . .
F5 F 0.88746(10) 0.10008(11) 0.00910(9) 0.0405(3) Uani 1 1 d . .
F4 F 0.84498(11) 0.01427(12) 0.19965(9) 0.0463(3) Uani 1 1 d . .
O1 O 0.82808(10) 0.26520(13) -0.17753(9) 0.0294(3) Uani 1 1 d . .
F3 F 0.69487(12) 0.15673(13) 0.29263(9) 0.0473(3) Uani 1 1 d . .
F6 F 1.01698(10) 0.29703(13) -0.06950(10) 0.0474(3) Uani 1 1 d . .
N2 N 0.64761(13) 0.40655(16) -0.18296(12) 0.0249(3) Uani 1 1 d . .
H2A H 0.5927(19) 0.387(2) -0.1458(16) 0.030 Uiso 1 1 d . U
H2B H 0.6262(18) 0.485(2) -0.2090(16) 0.030 Uiso 1 1 d . U
N1 N 0.65279(13) 0.35065(15) -0.26388(11) 0.0266(3) Uani 1 1 d . .
F10 F 0.68935(10) 0.62789(12) -0.20224(11) 0.0478(3) Uani 1 1 d . .
F7 F 1.15205(10) 0.45013(16) -0.08657(11) 0.0570(4) Uani 1 1 d . .
C13 C 0.75711(15) 0.29123(18) -0.00646(14) 0.0265(4) Uani 1 1 d . .
C8 C 0.68151(16) 0.35924(18) 0.04508(14) 0.0277(4) Uani 1 1 d . .
C7 C 0.75481(15) 0.27527(17) -0.25165(13) 0.0234(4) Uani 1 1 d . .
C12 C 0.81084(15) 0.17470(18) 0.04953(14) 0.0288(4) Uani 1 1 d . .
F8 F 1.05701(13) 0.69055(16) -0.16073(12) 0.0639(4) Uani 1 1 d . .
F9 F 0.82461(14) 0.77718(14) -0.21741(14) 0.0676(5) Uani 1 1 d . .
C10 C 0.71420(17) 0.1998(2) 0.19613(14) 0.0326(4) Uani 1 1 d . .
C9 C 0.65869(16) 0.31669(19) 0.14346(14) 0.0305(4) Uani 1 1 d . .
C6 C 0.79112(15) 0.19710(18) -0.31646(13) 0.0263(4) Uani 1 1 d . .
C1 C 0.72311(18) 0.2171(2) -0.40345(15) 0.0346(5) Uani 1 1 d . .
H1 H 0.655478 0.283321 -0.422364 0.041 Uiso 1 1 calc R U
C18 C 0.80473(17) 0.5780(2) -0.17164(15) 0.0340(5) Uani 1 1 d . .
B1 B 0.77493(17) 0.3534(2) -0.12276(15) 0.0257(4) Uani 1 1 d . .
C11 C 0.79054(17) 0.12794(19) 0.14911(15) 0.0318(4) Uani 1 1 d . .
C19 C 0.84802(15) 0.45409(19) -0.13601(14) 0.0280(4) Uani 1 1 d . .
C14 C 0.96667(16) 0.4155(2) -0.10767(14) 0.0321(4) Uani 1 1 d . .
C2 C 0.7549(2) 0.1398(2) -0.46195(17) 0.0429(5) Uani 1 1 d . .
H2 H 0.709080 0.153256 -0.521372 0.051 Uiso 1 1 calc R U
C15 C 1.03699(17) 0.4931(2) -0.11534(15) 0.0390(5) Uani 1 1 d . .
C5 C 0.89050(18) 0.1020(2) -0.29022(16) 0.0385(5) Uani 1 1 d . .
H5 H 0.937927 0.089450 -0.231910 0.046 Uiso 1 1 calc R U
C17 C 0.8717(2) 0.6589(2) -0.18009(17) 0.0422(5) Uani 1 1 d . .
C16 C 0.98900(19) 0.6148(2) -0.15154(17) 0.0430(6) Uani 1 1 d . .
C3 C 0.8527(2) 0.0435(2) -0.43431(18) 0.0464(6) Uani 1 1 d . .
H3 H 0.873245 -0.010260 -0.473929 0.056 Uiso 1 1 calc R U
C4 C 0.9208(2) 0.0252(2) -0.34922(19) 0.0482(6) Uani 1 1 d . .
H4 H 0.988794 -0.040656 -0.330980 0.058 Uiso 1 1 calc R U

loop_
_atom_site_aniso_label
_atom_site_aniso_U_11
_atom_site_aniso_U_22
_atom_site_aniso_U_33
_atom_site_aniso_U_23
_atom_site_aniso_U_13
_atom_site_aniso_U_12
F20 0.0498(7) 0.0268(6) 0.0351(6) -0.0089(5) 0.0090(5) -0.0185(5)
F16 0.0573(8) 0.0298(6) 0.0443(7) -0.0076(5) 0.0119(6) -0.0219(6)
F19 0.0529(7) 0.0415(7) 0.0291(6) -0.0056(5) 0.0106(5) -0.0138(6)
O2 0.0323(7) 0.0349(8) 0.0243(6) -0.0056(6) -0.0009(5) -0.0170(6)
N4 0.0240(8) 0.0277(9) 0.0245(8) -0.0054(6) 0.0002(6) -0.0090(7)
F17 0.0567(8) 0.0297(7) 0.0592(8) -0.0216(6) 0.0034(6) -0.0132(6)
F11 0.0395(7) 0.0409(8) 0.0603(8) -0.0126(6) -0.0030(6) -0.0215(6)
F15 0.0328(6) 0.0288(6) 0.0643(8) -0.0116(6) -0.0103(5) -0.0087(5)
F12 0.0284(6) 0.0750(11) 0.0574(8) -0.0146(7) -0.0045(5) -0.0243(7)
F18 0.0555(8) 0.0488(8) 0.0365(7) -0.0227(6) 0.0033(6) -0.0016(7)
C38 0.0220(8) 0.0245(9) 0.0270(9) -0.0059(7) -0.0008(7) -0.0062(8)
F13 0.0265(7) 0.0679(10) 0.0649(9) -0.0147(8) -0.0090(6) 0.0078(7)
F14 0.0475(8) 0.0342(8) 0.0794(10) -0.0146(7) -0.0089(7) 0.0046(6)
N3 0.0272(8) 0.0326(9) 0.0237(8) -0.0065(7) 0.0006(6) -0.0103(7)
C26 0.0252(9) 0.0289(10) 0.0250(9) -0.0094(7) 0.0005(7) -0.0066(8)
C32 0.0245(9) 0.0325(10) 0.0223(8) -0.0097(7) 0.0023(7) -0.0090(8)
C37 0.0254(9) 0.0238(9) 0.0306(10) -0.0064(8) -0.0005(7) -0.0065(8)
C33 0.0292(9) 0.0249(10) 0.0313(10) -0.0037(8) 0.0000(7) -0.0087(8)
C36 0.0287(9) 0.0332(11) 0.0251(9) -0.0042(8) 0.0023(7) -0.0072(9)
C27 0.0293(10) 0.0363(11) 0.0286(10) -0.0098(8) 0.0026(7) -0.0127(9)
C35 0.0297(10) 0.0335(11) 0.0305(10) -0.0126(8) -0.0024(7) 0.0008(9)
C31 0.0256(9) 0.0359(11) 0.0311(10) -0.0118(8) -0.0004(7) -0.0085(9)
C25 0.0320(10) 0.0336(11) 0.0254(9) -0.0077(8) 0.0019(7) -0.0086(9)
C34 0.0287(10) 0.0248(10) 0.0421(11) -0.0134(8) -0.0032(8) -0.0031(8)
B2 0.0248(10) 0.0281(11) 0.0255(10) -0.0070(8) 0.0010(7) -0.0111(9)
C28 0.0225(9) 0.0582(15) 0.0309(10) -0.0137(10) 0.0017(7) -0.0150(10)
C30 0.0333(11) 0.0313(11) 0.0382(11) -0.0106(9) -0.0005(8) -0.0003(9)
C29 0.0231(10) 0.0526(15) 0.0331(11) -0.0119(10) -0.0029(8) -0.0002(10)
C20 0.0559(13) 0.0477(14) 0.0297(11) -0.0061(10) -0.0004(9) -0.0273(12)
C24 0.0525(14) 0.0646(17) 0.0339(12) 0.0009(11) -0.0057(10) -0.0334(13)
C23 0.0677(17) 0.083(2) 0.0304(12) 0.0015(12) -0.0109(11) -0.0365(16)
C22 0.0702(16) 0.0500(15) 0.0291(11) 0.0030(10) 0.0015(10) -0.0233(13)
C21 0.0753(17) 0.0561(16) 0.0368(13) -0.0027(11) 0.0061(11) -0.0403(14)
F1 0.0376(6) 0.0302(6) 0.0364(6) -0.0113(5) 0.0038(5) -0.0005(5)
F2 0.0437(7) 0.0477(8) 0.0366(6) -0.0241(6) 0.0129(5) -0.0117(6)
F5 0.0385(6) 0.0349(7) 0.0432(7) -0.0154(6) 0.0043(5) 0.0029(6)
F4 0.0482(7) 0.0350(7) 0.0446(7) 0.0002(6) -0.0015(6) -0.0047(6)
O1 0.0242(6) 0.0369(8) 0.0286(7) -0.0171(6) -0.0017(5) -0.0017(6)
F3 0.0612(8) 0.0539(9) 0.0284(6) -0.0081(6) 0.0102(5) -0.0230(7)
F6 0.0286(6) 0.0508(9) 0.0589(8) -0.0160(7) -0.0088(5) -0.0030(6)
N2 0.0220(8) 0.0279(9) 0.0261(8) -0.0113(7) 0.0007(6) -0.0052(7)
N1 0.0255(8) 0.0312(9) 0.0266(8) -0.0136(7) 0.0006(6) -0.0076(7)
F10 0.0335(7) 0.0323(7) 0.0748(9) -0.0110(6) -0.0092(6) -0.0086(6)
F7 0.0280(6) 0.0908(12) 0.0634(9) -0.0328(8) -0.0015(6) -0.0231(7)
C13 0.0244(9) 0.0319(10) 0.0282(9) -0.0137(8) 0.0006(7) -0.0102(8)
C8 0.0255(9) 0.0282(10) 0.0315(10) -0.0118(8) -0.0001(7) -0.0071(8)
C7 0.0230(9) 0.0271(10) 0.0230(8) -0.0081(7) 0.0018(6) -0.0107(8)
C12 0.0244(9) 0.0310(10) 0.0337(10) -0.0139(8) 0.0014(7) -0.0066(8)
F8 0.0631(9) 0.0824(12) 0.0703(10) -0.0291(9) 0.0084(7) -0.0540(9)
F9 0.0684(10) 0.0412(9) 0.0967(13) -0.0129(8) -0.0025(8) -0.0282(8)
C10 0.0366(10) 0.0408(12) 0.0259(9) -0.0097(9) 0.0035(8) -0.0200(10)
C9 0.0296(9) 0.0379(11) 0.0312(10) -0.0193(9) 0.0044(7) -0.0114(9)
C6 0.0264(9) 0.0285(10) 0.0276(9) -0.0109(8) 0.0041(7) -0.0105(8)
C1 0.0368(11) 0.0367(11) 0.0313(10) -0.0147(9) -0.0012(8) -0.0059(9)
C18 0.0273(10) 0.0431(12) 0.0369(11) -0.0161(9) 0.0029(8) -0.0138(9)
B1 0.0212(9) 0.0308(11) 0.0267(10) -0.0129(9) 0.0009(8) -0.0045(9)
C11 0.0293(10) 0.0297(10) 0.0339(10) -0.0044(8) -0.0044(8) -0.0088(9)
C19 0.0254(9) 0.0367(11) 0.0261(9) -0.0130(8) 0.0033(7) -0.0114(8)
C14 0.0264(9) 0.0434(12) 0.0285(10) -0.0138(9) 0.0011(7) -0.0088(9)
C2 0.0546(13) 0.0477(14) 0.0352(11) -0.0219(10) 0.0000(9) -0.0175(12)
C15 0.0274(10) 0.0684(17) 0.0316(10) -0.0230(11) 0.0043(8) -0.0211(11)
C5 0.0364(11) 0.0416(12) 0.0398(12) -0.0216(10) -0.0018(9) -0.0032(10)
C17 0.0466(13) 0.0407(13) 0.0462(13) -0.0148(10) 0.0048(10) -0.0211(11)
C16 0.0448(12) 0.0634(17) 0.0385(12) -0.0238(11) 0.0093(9) -0.0353(12)
C3 0.0548(14) 0.0460(14) 0.0485(13) -0.0322(11) 0.0060(10) -0.0103(12)
C4 0.0464(13) 0.0415(13) 0.0569(15) -0.0264(12) -0.0023(11) 0.0021(11)

loop_
_atom_type_symbol
_atom_type_description
_atom_type_scat_dispersion_real
_atom_type_scat_dispersion_imag
_atom_type_scat_source
C C 0.0033 0.0016 'International Tables Vol C Tables 4.2.6.8 and 6.1.1.4'
H H 0.0000 0.0000 'International Tables Vol C Tables 4.2.6.8 and 6.1.1.4'
B B 0.0013 0.0007 'International Tables Vol C Tables 4.2.6.8 and 6.1.1.4'
F F 0.0171 0.0103 'International Tables Vol C Tables 4.2.6.8 and 6.1.1.4'
N N 0.0061 0.0033 'International Tables Vol C Tables 4.2.6.8 and 6.1.1.4'
O O 0.0106 0.0060 'International Tables Vol C Tables 4.2.6.8 and 6.1.1.4'

loop_
_geom_angle_atom_site_label_1
_geom_angle_atom_site_label_2
_geom_angle_atom_site_label_3
_geom_angle
C26 O2 B2 109.56(14)
N3 N4 B2 107.15(14)
C33 C38 C37 114.81(17)
C33 C38 B2 126.11(17)
C37 C38 B2 118.92(17)
C26 N3 N4 105.05(14)
N3 C26 O2 119.77(16)
N3 C26 C25 122.41(16)
O2 C26 C25 117.82(17)
C31 C32 C27 113.93(17)
C31 C32 B2 127.63(17)
C27 C32 B2 118.39(17)
F20 C37 C36 117.94(17)
F20 C37 C38 118.34(16)
C36 C37 C38 123.72(18)
F16 C33 C38 120.44(17)
F16 C33 C34 116.47(18)
C38 C33 C34 123.07(18)
F19 C36 C37 121.06(19)
F19 C36 C35 119.55(17)
C37 C36 C35 119.39(18)
F11 C27 C28 117.45(18)
F11 C27 C32 119.08(17)
C28 C27 C32 123.5(2)
F18 C35 C36 120.19(19)
F18 C35 C34 120.61(19)
C36 C35 C34 119.19(18)
F15 C31 C30 115.73(19)
F15 C31 C32 119.90(17)
C30 C31 C32 124.37(19)
C20 C25 C24 118.98(19)
C20 C25 C26 120.33(18)
C24 C25 C26 120.69(19)
F17 C34 C35 119.46(18)
F17 C34 C33 120.75(18)
C35 C34 C33 119.77(19)
O2 B2 N4 98.41(14)
O2 B2 C38 114.01(16)
N4 B2 C38 109.93(14)
O2 B2 C32 111.09(15)
N4 B2 C32 112.75(16)
C38 B2 C32 110.23(15)
F12 C28 C29 119.34(19)
F12 C28 C27 121.1(2)
C29 C28 C27 119.61(19)
F14 C30 C29 119.90(19)
F14 C30 C31 120.9(2)
C29 C30 C31 119.1(2)
F13 C29 C28 120.3(2)
F13 C29 C30 120.2(2)
C28 C29 C30 119.50(19)
C21 C20 C25 120.0(2)
C23 C24 C25 120.3(2)
C22 C23 C24 120.5(2)
C23 C22 C21 119.8(2)
C22 C21 C20 120.5(2)
C7 O1 B1 109.71(14)
N1 N2 B1 106.72(13)
C7 N1 N2 105.48(14)
C12 C13 C8 114.78(17)
C12 C13 B1 126.58(16)
C8 C13 B1 118.63(17)
F1 C8 C9 117.41(16)
F1 C8 C13 118.46(16)
C9 C8 C13 124.14(18)
N1 C7 O1 119.68(16)
N1 C7 C6 121.72(16)
O1 C7 C6 118.57(15)
F5 C12 C13 120.78(17)
F5 C12 C11 116.17(17)
C13 C12 C11 123.05(17)
F3 C10 C9 120.11(18)
F3 C10 C11 120.29(19)
C9 C10 C11 119.60(18)
F2 C9 C8 121.15(18)
F2 C9 C10 119.91(17)
C8 C9 C10 118.94(17)
C5 C6 C1 120.03(18)
C5 C6 C7 120.16(17)
C1 C6 C7 119.78(17)
C2 C1 C6 119.5(2)
F10 C18 C17 115.5(2)
F10 C18 C19 120.27(18)
C17 C18 C19 124.24(19)
O1 B1 C13 113.49(16)
O1 B1 N2 98.15(13)
C13 B1 N2 108.51(14)
O1 B1 C19 110.73(15)
C13 B1 C19 112.10(15)
N2 B1 C19 113.13(16)
F4 C11 C10 120.06(18)
F4 C11 C12 120.47(18)
C10 C11 C12 119.47(18)
C18 C19 C14 114.32(18)
C18 C19 B1 127.17(16)
C14 C19 B1 118.50(18)
F6 C14 C15 117.45(17)
F6 C14 C19 119.22(19)
C15 C14 C19 123.3(2)
C3 C2 C1 120.2(2)
F7 C15 C16 119.8(2)
F7 C15 C14 120.6(2)
C16 C15 C14 119.55(19)
C6 C5 C4 119.7(2)
F9 C17 C16 120.4(2)
F9 C17 C18 121.0(2)
C16 C17 C18 118.6(2)
F8 C16 C15 119.9(2)
F8 C16 C17 120.2(2)
C15 C16 C17 119.9(2)
C2 C3 C4 120.1(2)
C3 C4 C5 120.4(2)

loop_
_geom_bond_atom_site_label_1
_geom_bond_atom_site_label_2
_geom_bond_distance
F20 C37 1.354(2)
F16 C33 1.340(2)
F19 C36 1.351(2)
O2 C26 1.325(2)
O2 B2 1.483(2)
N4 N3 1.468(2)
N4 B2 1.608(3)
F17 C34 1.337(2)
F11 C27 1.342(2)
F15 C31 1.358(2)
F12 C28 1.342(2)
F18 C35 1.338(2)
C38 C33 1.380(3)
C38 C37 1.389(3)
C38 B2 1.625(3)
F13 C29 1.338(2)
F14 C30 1.341(3)
N3 C26 1.287(2)
C26 C25 1.469(3)
C32 C31 1.383(3)
C32 C27 1.399(3)
C32 B2 1.634(3)
C37 C36 1.373(3)
C33 C34 1.383(3)
C36 C35 1.375(3)
C27 C28 1.376(3)
C35 C34 1.376(3)
C31 C30 1.375(3)
C25 C20 1.385(3)
C25 C24 1.390(3)
C28 C29 1.374(3)
C30 C29 1.375(3)
C20 C21 1.383(3)
C24 C23 1.380(3)
C23 C22 1.366(4)
C22 C21 1.378(4)
F1 C8 1.359(2)
F2 C9 1.349(2)
F5 C12 1.342(2)
F4 C11 1.337(2)
O1 C7 1.320(2)
O1 B1 1.487(2)
F3 C10 1.337(2)
F6 C14 1.342(3)
N2 N1 1.464(2)
N2 B1 1.621(2)
N1 C7 1.290(2)
F10 C18 1.363(2)
F7 C15 1.349(2)
C13 C12 1.380(3)
C13 C8 1.388(3)
C13 B1 1.617(3)
C8 C9 1.371(3)
C7 C6 1.467(3)
C12 C11 1.385(3)
F8 C16 1.339(3)
F9 C17 1.333(3)
C10 C9 1.376(3)
C10 C11 1.377(3)
C6 C5 1.381(3)
C6 C1 1.396(3)
C1 C2 1.384(3)
C18 C17 1.382(3)
C18 C19 1.384(3)
B1 C19 1.626(3)
C19 C14 1.387(3)
C14 C15 1.382(3)
C2 C3 1.378(3)
C15 C16 1.368(4)
C5 C4 1.384(3)
C17 C16 1.373(3)
C3 C4 1.379(3)
